data_7705997
loop_
_publ_author_name
'Valentine, Andrew J.'
'Geer, Ana M.'
'Taylor, Laurence J.'
'Teale, Andrew M.'
'Wood, Katherine E.'
'Williams, Huw E. L.'
'Lewis, William'
'Argent, Stephen P.'
'McMaster, Jonathan'
'Kays, Deborah L.'

_publ_section_title
;
 Structural and electronic studies of substituted m-terphenyl lithium
 complexes.
;
_journal_issue 2
_journal_name_full 'Dalton transactions (Cambridge, England : 2003)'
_journal_page_first 722
_journal_page_last 728
_journal_paper_doi 10.1039/d0dt03972a
_journal_volume 50
_journal_year 2021
_chemical_formula_moiety 'C50 H58 Li2 Si2'
_chemical_formula_sum 'C50 H58 Li2 Si2'
_chemical_formula_weight 729.02
_space_group_crystal_system triclinic
_space_group_IT_number 2
_space_group_name_Hall '-P 1'
_space_group_name_H-M_alt 'P -1'
_atom_sites_solution_hydrogens geom
_atom_sites_solution_primary dual
_atom_sites_solution_secondary difmap
_audit_creation_date 2020-06-23
_audit_creation_method
;
Olex2 1.3
(compiled 2020.02.04 svn.rd84adfe8 for OlexSys, GUI svn.r6032)
;
_audit_update_record
;
2020-11-18 deposited with the CCDC.	2020-12-04 downloaded from the CCDC.
;
_cell_angle_alpha 69.756(4)
_cell_angle_beta 85.404(4)
_cell_angle_gamma 64.756(4)
_cell_formula_units_Z 2
_cell_length_a 11.7845(5)
_cell_length_b 13.7778(6)
_cell_length_c 16.2675(8)
_cell_measurement_reflns_used 7572
_cell_measurement_temperature 120(2)
_cell_measurement_theta_max 73.6570
_cell_measurement_theta_min 3.7600
_cell_volume 2234.4(2)
_computing_cell_refinement 'CrysAlisPro 1.171.39.46 (Rigaku OD, 2018)'
_computing_data_collection 'CrysAlisPro 1.171.39.46 (Rigaku OD, 2018)'
_computing_data_reduction 'CrysAlisPro 1.171.39.46 (Rigaku OD, 2018)'
_computing_molecular_graphics 'Olex2 1.3 (Dolomanov et al., 2009)'
_computing_publication_material 'Olex2 1.3 (Dolomanov et al., 2009)'
_computing_structure_refinement 'SHELXL 2018/3 (Sheldrick, 2015)'
_computing_structure_solution 'SHELXT 2014/5 (Sheldrick, 2014)'
_diffrn_ambient_environment 'N2 gas'
_diffrn_ambient_temperature 120(2)
_diffrn_crystal_treatment 'flash frozen in gaseous N2'
_diffrn_detector 'CCD area detector'
_diffrn_detector_area_resol_mean 4.2207
_diffrn_detector_type 'Agilent Diffraction Titan S2 detector'
_diffrn_measured_fraction_theta_full 0.998
_diffrn_measured_fraction_theta_max 0.966
_diffrn_measurement_details
;
List of Runs (angles in degrees, time in seconds):

  # Type    Start    End  Width  t~exp~   \w     \q     \k     \f   Frames
#--------------------------------------------------------------------------
  1  \w     21.00  47.00   1.00   22.50    --   43.31  38.00 -90.00   26
  2  \w     70.00  96.00   1.00   22.50    --   43.31  38.00 -90.00   26
  3  \w    102.00 156.00   1.00   90.00    --  103.00  77.00-180.00   54
  4  \w     99.00 153.00   1.00   90.00    --  103.00  30.00-180.00   54
  5  \w     63.00 109.00   1.00   90.00    --  103.00 -94.00-120.00   46
  6  \w     65.00 121.00   1.00   90.00    --  103.00-125.00-180.00   56
  7  \w     64.00  90.00   1.00   90.00    --  103.00 -45.00-150.00   26
  8  \w     42.00 108.00   1.00   90.00    --  103.00 -94.00 -30.00   66
  9  \w     53.00  90.00   1.00   90.00    --  103.00 -30.00  60.00   37
 10  \w     80.00 176.00   1.00   90.00    --  103.00  30.00  90.00   96
 11  \w     51.00  96.00   1.00   90.00    --  103.00 -94.00  60.00   45
 12  \w     36.00  96.00   1.00   90.00    --  103.00 -45.00  30.00   60
 13  \w     30.00  78.00   1.00   90.00    --  103.00 -30.00 -90.00   48
 14  \w     30.00  84.00   1.00   90.00    --  103.00 -30.00-180.00   54
 15  \w      3.00  91.00   1.00   22.50    --   43.31-125.00 -30.00   88
 16  \w     23.00  72.00   1.00   90.00    --  103.00 -94.00  30.00   49
 17  \w     35.00  99.00   1.00   90.00    --  103.00 -61.00 150.00   64
 18  \w   -109.00 -21.00   1.00   22.50    --  -43.31 -57.00  30.00   88
 19  \w   -115.00 -13.00   1.00   22.50    --  -43.31 -77.00 150.00  102
;
_diffrn_measurement_device '\k-geometry diffractometer'
_diffrn_measurement_device_type 'SuperNova, Titan S2'
_diffrn_measurement_method '\w scans'
_diffrn_measurement_specimen_support 'MiTeGen micromount'
_diffrn_orient_matrix_type 'CrysAlisPro convention (1999,Acta A55,543-557)'
_diffrn_orient_matrix_UB_11 -0.0293349000
_diffrn_orient_matrix_UB_12 0.1264163000
_diffrn_orient_matrix_UB_13 -0.0197673000
_diffrn_orient_matrix_UB_21 0.0461496000
_diffrn_orient_matrix_UB_22 0.0087776000
_diffrn_orient_matrix_UB_23 -0.0924946000
_diffrn_orient_matrix_UB_31 -0.1342820000
_diffrn_orient_matrix_UB_32 0.0360561000
_diffrn_orient_matrix_UB_33 -0.0361575000
_diffrn_radiation_monochromator mirror
_diffrn_radiation_probe x-ray
_diffrn_radiation_type 'Cu K\a'
_diffrn_radiation_wavelength 1.54184
_diffrn_reflns_av_R_equivalents 0.0335
_diffrn_reflns_av_unetI/netI 0.0447
_diffrn_reflns_Laue_measured_fraction_full 0.998
_diffrn_reflns_Laue_measured_fraction_max 0.966
_diffrn_reflns_limit_h_max 11
_diffrn_reflns_limit_h_min -14
_diffrn_reflns_limit_k_max 17
_diffrn_reflns_limit_k_min -16
_diffrn_reflns_limit_l_max 19
_diffrn_reflns_limit_l_min -19
_diffrn_reflns_number 16819
_diffrn_reflns_point_group_measured_fraction_full 0.998
_diffrn_reflns_point_group_measured_fraction_max 0.966
_diffrn_reflns_theta_full 67.684
_diffrn_reflns_theta_max 73.801
_diffrn_reflns_theta_min 2.904
_diffrn_source 'microfocus sealed tube'
_diffrn_source_type 'Agilent Diffraction microfocus tube'
_exptl_absorpt_coefficient_mu 0.938
_exptl_absorpt_correction_T_max 1.000
_exptl_absorpt_correction_T_min 0.716
_exptl_absorpt_correction_type gaussian
_exptl_absorpt_process_details
;
CrysAlisPro 1.171.39.46 (Rigaku Oxford Diffraction, 2018)
Numerical absorption correction based on gaussian integration over
			a multifaceted crystal model
Empirical absorption correction using spherical harmonics,
 implemented in SCALE3 ABSPACK scaling algorithm.
;
_exptl_crystal_colour 'clear colourless'
_exptl_crystal_colour_lustre clear
_exptl_crystal_colour_primary colourless
_exptl_crystal_density_diffrn 1.084
_exptl_crystal_description block
_exptl_crystal_F_000 784
_exptl_crystal_recrystallization_method 'Recrystallised from hexane at -30'
_exptl_crystal_size_max 0.203
_exptl_crystal_size_mid 0.137
_exptl_crystal_size_min 0.072
_refine_diff_density_max 0.327
_refine_diff_density_min -0.297
_refine_diff_density_rms 0.048
_refine_ls_extinction_method none
_refine_ls_goodness_of_fit_ref 1.066
_refine_ls_hydrogen_treatment constr
_refine_ls_matrix_type full
_refine_ls_number_parameters 501
_refine_ls_number_reflns 8737
_refine_ls_number_restraints 0
_refine_ls_restrained_S_all 1.066
_refine_ls_R_factor_all 0.0598
_refine_ls_R_factor_gt 0.0482
_refine_ls_shift/su_max 0.000
_refine_ls_shift/su_mean 0.000
_refine_ls_structure_factor_coef Fsqd
_refine_ls_weighting_details 'w=1/[\s^2^(Fo^2^)+(0.0456P)^2^+1.1995P] where P=(Fo^2^+2Fc^2^)/3'
_refine_ls_weighting_scheme calc
_refine_ls_wR_factor_gt 0.1148
_refine_ls_wR_factor_ref 0.1212
_reflns_Friedel_coverage 0.000
_reflns_number_gt 7313
_reflns_number_total 8737
_reflns_threshold_expression 'I > 2\s(I)'
_cod_data_source_file d0dt03972a2.cif
_cod_data_source_block liajvg
_cod_depositor_comments 'Adding full bibliography for 7705994--7706001.cif.'
_cod_original_cell_volume 2234.36(19)
_cod_database_code 7705997
_nottingham_internal_coll_name LIAJVG
_nottingham_internal_coll_number 16622
_nottingham_internal_coll_client AJV/DLK
_nottingham_internal_coll_type custom
_nottingham_internal_coll_frame_method '\w scans'
_nottingham_internal_coll_frame_time '90.00, 22.50'
_nottingham_internal_coll_frame_width 1.00
_nottingham_internal_coll_user pcxav1
_nottingham_internal_coll_date 02/11/2016
_nottingham_internal_coll_location NOTTS
_nottingham_internal_coll_instrument 'GVA, PL13110002'
_nottingham_internal_process_date 09/11/2018
_nottingham_internal_process_user pcxav1
_nottingham_internal_solution_date 09/11/2018
_nottingham_internal_solution_user pcxav1
_nottingham_internal_refinement_date 09/11/2018
_nottingham_internal_refinement_user pcxav1
_nottingham_internal_self_archive_date 09/11/2018
_nottingham_internal_self_validation_date 09/11/2018
_nottingham_internal_self_validation_user pcxav1
_shelx_shelxl_version_number 2018/3
_chemical_oxdiff_formula 'C50 H58 Li2 Si2'
_chemical_oxdiff_usercomment 'LIAJVG #16622 GVA-1104 IN FOMBLIN FILM ON MICROMOUNT FOR AJV/DLK'
_shelx_space_group_comment
;
The symmetry employed for this shelxl refinement is uniquely defined
by the following loop, which should always be used as a source of
symmetry information in preference to the above space-group names.
They are only intended as comments.
;
_shelx_estimated_absorpt_t_max 0.936
_shelx_estimated_absorpt_t_min 0.832
_reflns_odcompleteness_completeness 99.81
_reflns_odcompleteness_iscentric 1
_reflns_odcompleteness_theta 66.97
_olex2_refinement_description
;
1. Fixed Uiso
 At 1.2 times of:
  All C(H) groups
 At 1.5 times of:
  All C(H,H,H) groups
2.a Aromatic/amide H refined with riding coordinates:
 C3(H3), C5(H5), C9(H9), C10(H10), C11(H11), C17(H17), C18(H18), C19(H19),
 C25(H25), C27(H27), C31(H31), C32(H32), C33(H33), C39(H39), C40(H40), C41(H41)
2.b Idealised Me refined as rotating group:
 C13(H13A,H13B,H13C), C14(H14A,H14B,H14C), C21(H21A,H21B,H21C), C22(H22A,H22B,
 H22C), C35(H35A,H35B,H35C), C36(H36A,H36B,H36C), C43(H43A,H43B,H43C), C44(H44A,
 H44B,H44C), C45(H45A,H45B,H45C), C46(H46A,H46B,H46C), C47(H47A,H47B,H47C),
 C48(H48A,H48B,H48C), C49(H49A,H49B,H49C), C50(H50A,H50B,H50C)
;
_olex2_date_sample_data_collection 2016-11-02
_olex2_date_sample_submission 2016-10-28
_olex2_exptl_crystal_mounting_method 'in fomblin film on a micromount'
_olex2_submission_special_instructions 'No special instructions were received'
_oxdiff_exptl_absorpt_empirical_details
;
Empirical correction (ABSPACK) includes:
- Absorption correction using spherical harmonics
- Frame scaling
;
_oxdiff_exptl_absorpt_empirical_full_max 1.504
_oxdiff_exptl_absorpt_empirical_full_min 0.708

loop_
_space_group_symop_operation_xyz
'x, y, z'
'-x, -y, -z'

loop_
_atom_site_label
_atom_site_type_symbol
_atom_site_fract_x
_atom_site_fract_y
_atom_site_fract_z
_atom_site_U_iso_or_equiv
_atom_site_adp_type
_atom_site_occupancy
_atom_site_site_symmetry_order
_atom_site_calc_flag
_atom_site_refinement_flags_posn
_atom_site_refinement_flags_adp
_atom_site_refinement_flags_occupancy
_atom_site_disorder_assembly
_atom_site_disorder_group
Si1 Si 0.01021(5) 0.98318(4) 0.31931(4) 0.02617(13) Uani 1 1 d . . . . .
Si2 Si 0.51465(5) 0.00514(4) 0.17546(3) 0.02231(12) Uani 1 1 d . . . . .
C1 C 0.24246(16) 0.62294(14) 0.28157(11) 0.0180(3) Uani 1 1 d . . . . .
C2 C 0.27610(16) 0.71581(14) 0.24752(11) 0.0190(3) Uani 1 1 d . . . . .
C3 C 0.21130(17) 0.81894(15) 0.26231(12) 0.0217(4) Uani 1 1 d . . . . .
H3 H 0.238776 0.877877 0.237885 0.026 Uiso 1 1 calc R U . . .
C4 C 0.10692(17) 0.83781(15) 0.31219(12) 0.0217(4) Uani 1 1 d . . . . .
C5 C 0.07205(16) 0.74761(15) 0.34747(12) 0.0203(4) Uani 1 1 d . . . . .
H5 H 0.002000 0.756789 0.382220 0.024 Uiso 1 1 calc R U . . .
C6 C 0.13788(16) 0.64389(14) 0.33287(11) 0.0187(3) Uani 1 1 d . . . . .
C7 C 0.38557(16) 0.70269(14) 0.19182(12) 0.0186(3) Uani 1 1 d . . . . .
C8 C 0.36621(17) 0.74597(14) 0.09963(12) 0.0209(4) Uani 1 1 d . . . . .
C9 C 0.47006(18) 0.72956(15) 0.04958(13) 0.0245(4) Uani 1 1 d . . . . .
H9 H 0.457653 0.756866 -0.012699 0.029 Uiso 1 1 calc R U . . .
C10 C 0.59154(18) 0.67369(16) 0.08979(13) 0.0263(4) Uani 1 1 d . . . . .
H10 H 0.661734 0.663668 0.055155 0.032 Uiso 1 1 calc R U . . .
C11 C 0.60975(18) 0.63268(16) 0.18064(13) 0.0262(4) Uani 1 1 d . . . . .
H11 H 0.692918 0.594885 0.207867 0.031 Uiso 1 1 calc R U . . .
C12 C 0.50850(17) 0.64582(15) 0.23272(12) 0.0213(4) Uani 1 1 d . . . . .
C13 C 0.23480(18) 0.81075(17) 0.05540(13) 0.0279(4) Uani 1 1 d . . . . .
H13A H 0.185661 0.767019 0.081613 0.042 Uiso 1 1 calc R U . . .
H13B H 0.238432 0.822163 -0.007482 0.042 Uiso 1 1 calc R U . . .
H13C H 0.194786 0.885224 0.063290 0.042 Uiso 1 1 calc R U . . .
C14 C 0.52982(18) 0.60255(17) 0.33187(13) 0.0281(4) Uani 1 1 d . . . . .
H14A H 0.479430 0.664826 0.353855 0.042 Uiso 1 1 calc R U . . .
H14B H 0.619150 0.575113 0.348582 0.042 Uiso 1 1 calc R U . . .
H14C H 0.504663 0.539700 0.357365 0.042 Uiso 1 1 calc R U . . .
C15 C 0.09136(16) 0.55220(15) 0.36798(11) 0.0190(3) Uani 1 1 d . . . . .
C16 C 0.16189(17) 0.45000(15) 0.43692(12) 0.0212(4) Uani 1 1 d . . . . .
C17 C 0.12098(19) 0.36315(16) 0.46436(13) 0.0261(4) Uani 1 1 d . . . . .
H17 H 0.168369 0.293905 0.510488 0.031 Uiso 1 1 calc R U . . .
C18 C 0.01281(19) 0.37615(17) 0.42562(13) 0.0283(4) Uani 1 1 d . . . . .
H18 H -0.013212 0.315921 0.444396 0.034 Uiso 1 1 calc R U . . .
C19 C -0.05737(18) 0.47770(17) 0.35919(13) 0.0275(4) Uani 1 1 d . . . . .
H19 H -0.132131 0.486795 0.332998 0.033 Uiso 1 1 calc R U . . .
C20 C -0.02028(17) 0.56693(16) 0.33003(12) 0.0224(4) Uani 1 1 d . . . . .
C21 C 0.27711(18) 0.43512(16) 0.48269(13) 0.0274(4) Uani 1 1 d . . . . .
H21A H 0.347228 0.420271 0.445083 0.041 Uiso 1 1 calc R U . . .
H21B H 0.299227 0.370476 0.538233 0.041 Uiso 1 1 calc R U . . .
H21C H 0.259992 0.504923 0.494608 0.041 Uiso 1 1 calc R U . . .
C22 C -0.1016(2) 0.67767(18) 0.25913(14) 0.0325(5) Uani 1 1 d . . . . .
H22A H -0.143067 0.737643 0.284930 0.049 Uiso 1 1 calc R U . . .
H22B H -0.165437 0.666917 0.232900 0.049 Uiso 1 1 calc R U . . .
H22C H -0.048948 0.700184 0.213646 0.049 Uiso 1 1 calc R U . . .
C23 C 0.37567(16) 0.35656(14) 0.22904(11) 0.0178(3) Uani 1 1 d . . . . .
C24 C 0.48924(16) 0.25965(14) 0.26812(11) 0.0183(3) Uani 1 1 d . . . . .
C25 C 0.53058(17) 0.15798(15) 0.25050(12) 0.0208(4) Uani 1 1 d . . . . .
H25 H 0.608088 0.096031 0.278436 0.025 Uiso 1 1 calc R U . . .
C26 C 0.46056(17) 0.14534(15) 0.19274(11) 0.0203(4) Uani 1 1 d . . . . .
C27 C 0.34803(17) 0.23984(15) 0.15285(11) 0.0197(3) Uani 1 1 d . . . . .
H27 H 0.297708 0.234695 0.113160 0.024 Uiso 1 1 calc R U . . .
C28 C 0.30776(16) 0.34184(14) 0.17002(11) 0.0185(3) Uani 1 1 d . . . . .
C29 C 0.57076(16) 0.26638(14) 0.33029(12) 0.0188(3) Uani 1 1 d . . . . .
C30 C 0.65637(17) 0.31410(15) 0.29686(12) 0.0222(4) Uani 1 1 d . . . . .
C31 C 0.73217(19) 0.31945(17) 0.35527(14) 0.0294(4) Uani 1 1 d . . . . .
H31 H 0.790881 0.350806 0.333097 0.035 Uiso 1 1 calc R U . . .
C32 C 0.72307(19) 0.27976(17) 0.44500(14) 0.0315(5) Uani 1 1 d . . . . .
H32 H 0.774678 0.284560 0.484024 0.038 Uiso 1 1 calc R U . . .
C33 C 0.63859(19) 0.23306(17) 0.47768(13) 0.0292(4) Uani 1 1 d . . . . .
H33 H 0.631765 0.206931 0.539290 0.035 Uiso 1 1 calc R U . . .
C34 C 0.56333(18) 0.22376(15) 0.42166(12) 0.0231(4) Uani 1 1 d . . . . .
C35 C 0.66810(19) 0.35606(17) 0.19915(13) 0.0288(4) Uani 1 1 d . . . . .
H35A H 0.677889 0.296844 0.175323 0.043 Uiso 1 1 calc R U . . .
H35B H 0.741797 0.373025 0.188039 0.043 Uiso 1 1 calc R U . . .
H35C H 0.592223 0.425551 0.170616 0.043 Uiso 1 1 calc R U . . .
C36 C 0.4766(2) 0.1666(2) 0.45787(14) 0.0347(5) Uani 1 1 d . . . . .
H36A H 0.392286 0.216019 0.427779 0.052 Uiso 1 1 calc R U . . .
H36B H 0.472207 0.153465 0.520988 0.052 Uiso 1 1 calc R U . . .
H36C H 0.508966 0.093285 0.448350 0.052 Uiso 1 1 calc R U . . .
C37 C 0.18594(17) 0.44023(15) 0.12442(12) 0.0205(4) Uani 1 1 d . . . . .
C38 C 0.07022(18) 0.43483(17) 0.14481(13) 0.0258(4) Uani 1 1 d . . . . .
C39 C -0.04086(19) 0.52919(19) 0.10342(15) 0.0341(5) Uani 1 1 d . . . . .
H39 H -0.119320 0.525929 0.117244 0.041 Uiso 1 1 calc R U . . .
C40 C -0.0388(2) 0.62740(19) 0.04262(15) 0.0371(5) Uani 1 1 d . . . . .
H40 H -0.115435 0.691394 0.015595 0.045 Uiso 1 1 calc R U . . .
C41 C 0.0745(2) 0.63244(17) 0.02123(14) 0.0321(5) Uani 1 1 d . . . . .
H41 H 0.075278 0.699898 -0.021181 0.039 Uiso 1 1 calc R U . . .
C42 C 0.18858(18) 0.53968(16) 0.06102(12) 0.0239(4) Uani 1 1 d . . . . .
C43 C 0.0641(2) 0.32809(19) 0.20890(15) 0.0329(5) Uani 1 1 d . . . . .
H43A H 0.088658 0.270148 0.180970 0.049 Uiso 1 1 calc R U . . .
H43B H -0.021993 0.346113 0.226474 0.049 Uiso 1 1 calc R U . . .
H43C H 0.121645 0.298616 0.260930 0.049 Uiso 1 1 calc R U . . .
C44 C 0.3111(2) 0.54518(17) 0.03349(13) 0.0300(4) Uani 1 1 d . . . . .
H44A H 0.352571 0.548719 0.081552 0.045 Uiso 1 1 calc R U . . .
H44B H 0.294993 0.613551 -0.018496 0.045 Uiso 1 1 calc R U . . .
H44C H 0.365658 0.476872 0.019451 0.045 Uiso 1 1 calc R U . . .
C45 C 0.1081(3) 1.0327(2) 0.36392(19) 0.0510(7) Uani 1 1 d . . . . .
H45A H 0.142814 0.980227 0.423693 0.077 Uiso 1 1 calc R U . . .
H45B H 0.055920 1.109720 0.365133 0.077 Uiso 1 1 calc R U . . .
H45C H 0.177129 1.034231 0.326404 0.077 Uiso 1 1 calc R U . . .
C46 C -0.1227(3) 0.9787(2) 0.38888(18) 0.0502(7) Uani 1 1 d . . . . .
H46A H -0.172246 0.951825 0.364387 0.075 Uiso 1 1 calc R U . . .
H46B H -0.176467 1.055495 0.389894 0.075 Uiso 1 1 calc R U . . .
H46C H -0.089074 0.926347 0.448866 0.075 Uiso 1 1 calc R U . . .
C47 C -0.0525(2) 1.08426(19) 0.20523(16) 0.0430(6) Uani 1 1 d . . . . .
H47A H -0.093603 1.162802 0.205388 0.065 Uiso 1 1 calc R U . . .
H47B H -0.113729 1.066269 0.183544 0.065 Uiso 1 1 calc R U . . .
H47C H 0.016922 1.076770 0.166849 0.065 Uiso 1 1 calc R U . . .
C48 C 0.6722(2) -0.03339(17) 0.12999(14) 0.0309(4) Uani 1 1 d . . . . .
H48A H 0.665147 0.023037 0.071597 0.046 Uiso 1 1 calc R U . . .
H48B H 0.702236 -0.109366 0.125388 0.046 Uiso 1 1 calc R U . . .
H48C H 0.731758 -0.034085 0.169121 0.046 Uiso 1 1 calc R U . . .
C49 C 0.3967(2) 0.01445(19) 0.09982(15) 0.0352(5) Uani 1 1 d . . . . .
H49A H 0.314499 0.035781 0.124374 0.053 Uiso 1 1 calc R U . . .
H49B H 0.423194 -0.059925 0.092972 0.053 Uiso 1 1 calc R U . . .
H49C H 0.390358 0.072376 0.042363 0.053 Uiso 1 1 calc R U . . .
C50 C 0.5309(3) -0.10820(18) 0.28446(14) 0.0400(5) Uani 1 1 d . . . . .
H50A H 0.590923 -0.110937 0.324532 0.060 Uiso 1 1 calc R U . . .
H50B H 0.561501 -0.182514 0.276781 0.060 Uiso 1 1 calc R U . . .
H50C H 0.448858 -0.090505 0.309152 0.060 Uiso 1 1 calc R U . . .
Li1 Li 0.4084(3) 0.4838(3) 0.2622(2) 0.0288(7) Uani 1 1 d . . . . .
Li2 Li 0.2081(3) 0.4955(3) 0.2492(2) 0.0261(7) Uani 1 1 d . . . . .

loop_
_atom_site_aniso_label
_atom_site_aniso_U_11
_atom_site_aniso_U_22
_atom_site_aniso_U_33
_atom_site_aniso_U_23
_atom_site_aniso_U_13
_atom_site_aniso_U_12
Si1 0.0299(3) 0.0155(2) 0.0274(3) -0.0102(2) 0.0014(2) -0.0022(2)
Si2 0.0325(3) 0.0162(2) 0.0202(2) -0.00848(18) 0.00220(19) -0.0104(2)
C1 0.0187(8) 0.0177(8) 0.0184(8) -0.0082(6) 0.0004(6) -0.0069(7)
C2 0.0179(8) 0.0180(8) 0.0202(8) -0.0069(7) 0.0006(7) -0.0063(7)
C3 0.0238(9) 0.0170(8) 0.0262(9) -0.0080(7) 0.0031(7) -0.0101(7)
C4 0.0226(9) 0.0171(8) 0.0222(9) -0.0084(7) 0.0004(7) -0.0042(7)
C5 0.0196(8) 0.0200(8) 0.0199(8) -0.0084(7) 0.0033(7) -0.0062(7)
C6 0.0186(8) 0.0181(8) 0.0183(8) -0.0059(7) -0.0002(6) -0.0070(7)
C7 0.0208(8) 0.0132(7) 0.0241(9) -0.0076(7) 0.0033(7) -0.0085(7)
C8 0.0217(9) 0.0164(8) 0.0248(9) -0.0072(7) 0.0028(7) -0.0085(7)
C9 0.0282(10) 0.0204(8) 0.0247(9) -0.0078(7) 0.0065(7) -0.0110(8)
C10 0.0226(9) 0.0248(9) 0.0335(10) -0.0115(8) 0.0102(8) -0.0120(8)
C11 0.0183(9) 0.0259(9) 0.0353(11) -0.0123(8) 0.0023(8) -0.0088(7)
C12 0.0203(8) 0.0191(8) 0.0264(9) -0.0101(7) 0.0011(7) -0.0083(7)
C13 0.0255(10) 0.0281(10) 0.0245(9) -0.0066(8) -0.0004(7) -0.0079(8)
C14 0.0250(9) 0.0312(10) 0.0261(10) -0.0114(8) -0.0019(8) -0.0083(8)
C15 0.0194(8) 0.0198(8) 0.0195(8) -0.0104(7) 0.0064(7) -0.0079(7)
C16 0.0209(9) 0.0217(8) 0.0206(9) -0.0088(7) 0.0042(7) -0.0078(7)
C17 0.0293(10) 0.0226(9) 0.0224(9) -0.0038(7) 0.0045(7) -0.0110(8)
C18 0.0329(10) 0.0266(9) 0.0309(10) -0.0092(8) 0.0076(8) -0.0192(8)
C19 0.0246(9) 0.0317(10) 0.0320(10) -0.0130(8) 0.0019(8) -0.0157(8)
C20 0.0223(9) 0.0228(9) 0.0232(9) -0.0099(7) 0.0027(7) -0.0091(7)
C21 0.0262(9) 0.0231(9) 0.0278(10) -0.0040(8) -0.0047(8) -0.0085(8)
C22 0.0306(10) 0.0287(10) 0.0355(11) -0.0072(9) -0.0104(9) -0.0109(9)
C23 0.0197(8) 0.0169(8) 0.0177(8) -0.0070(6) 0.0030(6) -0.0080(7)
C24 0.0201(8) 0.0177(8) 0.0179(8) -0.0066(6) 0.0041(6) -0.0090(7)
C25 0.0200(8) 0.0174(8) 0.0225(9) -0.0074(7) 0.0000(7) -0.0050(7)
C26 0.0257(9) 0.0176(8) 0.0194(8) -0.0081(7) 0.0051(7) -0.0103(7)
C27 0.0229(9) 0.0223(8) 0.0177(8) -0.0087(7) 0.0022(7) -0.0116(7)
C28 0.0191(8) 0.0180(8) 0.0179(8) -0.0062(7) 0.0026(6) -0.0077(7)
C29 0.0182(8) 0.0131(7) 0.0223(9) -0.0079(7) -0.0006(7) -0.0023(6)
C30 0.0209(9) 0.0160(8) 0.0276(9) -0.0085(7) -0.0006(7) -0.0048(7)
C31 0.0250(9) 0.0248(9) 0.0408(12) -0.0113(8) -0.0030(8) -0.0119(8)
C32 0.0303(10) 0.0282(10) 0.0366(11) -0.0155(9) -0.0111(9) -0.0072(8)
C33 0.0323(10) 0.0263(9) 0.0230(9) -0.0099(8) -0.0050(8) -0.0048(8)
C34 0.0250(9) 0.0197(8) 0.0225(9) -0.0089(7) 0.0003(7) -0.0063(7)
C35 0.0291(10) 0.0270(9) 0.0313(10) -0.0084(8) 0.0049(8) -0.0147(8)
C36 0.0438(12) 0.0411(12) 0.0239(10) -0.0099(9) 0.0075(9) -0.0241(10)
C37 0.0207(8) 0.0217(8) 0.0204(8) -0.0121(7) -0.0007(7) -0.0061(7)
C38 0.0227(9) 0.0298(10) 0.0279(10) -0.0158(8) 0.0013(7) -0.0092(8)
C39 0.0197(9) 0.0391(11) 0.0428(12) -0.0219(10) -0.0014(8) -0.0050(9)
C40 0.0286(11) 0.0310(11) 0.0424(12) -0.0165(10) -0.0135(9) 0.0015(9)
C41 0.0390(11) 0.0215(9) 0.0286(10) -0.0070(8) -0.0105(9) -0.0055(8)
C42 0.0291(10) 0.0218(9) 0.0211(9) -0.0097(7) -0.0026(7) -0.0085(8)
C43 0.0267(10) 0.0372(11) 0.0398(12) -0.0162(9) 0.0092(9) -0.0171(9)
C44 0.0383(11) 0.0255(9) 0.0258(10) -0.0059(8) 0.0032(8) -0.0157(9)
C45 0.0610(16) 0.0251(11) 0.0630(17) -0.0207(11) -0.0206(13) -0.0061(11)
C46 0.0491(14) 0.0280(11) 0.0530(15) -0.0159(11) 0.0214(12) 0.0005(10)
C47 0.0495(14) 0.0258(10) 0.0393(13) -0.0076(9) -0.0056(10) -0.0043(10)
C48 0.0346(11) 0.0223(9) 0.0307(10) -0.0114(8) 0.0023(8) -0.0059(8)
C49 0.0447(12) 0.0349(11) 0.0392(12) -0.0223(9) 0.0026(10) -0.0212(10)
C50 0.0667(16) 0.0254(10) 0.0274(11) -0.0071(8) 0.0072(10) -0.0215(11)
Li1 0.0196(15) 0.0284(16) 0.044(2) -0.0215(15) 0.0038(14) -0.0083(13)
Li2 0.0207(15) 0.0271(16) 0.0363(18) -0.0194(14) 0.0047(13) -0.0092(13)

loop_
_atom_type_symbol
_atom_type_description
_atom_type_scat_dispersion_real
_atom_type_scat_dispersion_imag
_atom_type_scat_source
C C 0.0181 0.0091 'International Tables Vol C Tables 4.2.6.8 and 6.1.1.4'
H H 0.0000 0.0000 'International Tables Vol C Tables 4.2.6.8 and 6.1.1.4'
Li Li 0.0008 0.0003 'International Tables Vol C Tables 4.2.6.8 and 6.1.1.4'
Si Si 0.2541 0.3302 'International Tables Vol C Tables 4.2.6.8 and 6.1.1.4'

loop_
_exptl_crystal_face_index_h
_exptl_crystal_face_index_k
_exptl_crystal_face_index_l
_exptl_crystal_face_perp_dist
-5 -2 -8 0.0464
5 2 8 0.0632
-2 0 10 0.0643
6 2 -6 0.0661
1 -7 -2 0.0311
-1 7 1 0.0457
-2 4 9 0.0641
-7 -2 2 0.0827
-6 -6 1 0.0869
-1 7 -2 0.0440
2 -6 1 0.0205
1 0 -10 0.0608

loop_
_geom_angle_atom_site_label_1
_geom_angle_atom_site_label_2
_geom_angle_atom_site_label_3
_geom_angle
_geom_angle_site_symmetry_1
_geom_angle_site_symmetry_3
_geom_angle_publ_flag
C45 Si1 C4 111.22(10) . . ?
C45 Si1 C46 111.04(15) . . ?
C45 Si1 C47 108.13(12) . . ?
C46 Si1 C4 109.14(10) . . ?
C47 Si1 C4 107.29(10) . . ?
C47 Si1 C46 109.95(13) . . ?
C48 Si2 C26 110.23(9) . . ?
C48 Si2 C50 108.00(11) . . ?
C49 Si2 C26 109.57(9) . . ?
C49 Si2 C48 110.68(10) . . ?
C49 Si2 C50 109.85(11) . . ?
C50 Si2 C26 108.46(9) . . ?
C2 C1 Li1 101.79(15) . . ?
C2 C1 Li2 144.48(16) . . ?
C6 C1 C2 113.85(15) . . ?
C6 C1 Li1 141.46(16) . . ?
C6 C1 Li2 92.01(14) . . ?
Li1 C1 Li2 64.16(13) . . ?
C1 C2 C7 118.18(15) . . ?
C3 C2 C1 123.20(16) . . ?
C3 C2 C7 118.61(16) . . ?
C2 C3 H3 119.2 . . ?
C2 C3 C4 121.63(17) . . ?
C4 C3 H3 119.2 . . ?
C3 C4 Si1 120.43(14) . . ?
C5 C4 Si1 122.59(14) . . ?
C5 C4 C3 116.63(16) . . ?
C4 C5 H5 119.2 . . ?
C4 C5 C6 121.54(16) . . ?
C6 C5 H5 119.2 . . ?
C1 C6 C15 117.55(15) . . ?
C1 C6 Li2 55.78(12) . . ?
C5 C6 C1 123.13(16) . . ?
C5 C6 C15 119.20(16) . . ?
C5 C6 Li2 158.31(14) . . ?
C15 C6 Li2 65.19(12) . . ?
C2 C7 Li1 77.98(12) . . ?
C8 C7 C2 120.56(16) . . ?
C8 C7 C12 120.13(17) . . ?
C8 C7 Li1 112.47(14) . . ?
C12 C7 C2 119.32(16) . . ?
C12 C7 Li1 79.45(12) . . ?
C7 C8 C13 120.40(16) . . ?
C9 C8 C7 119.24(17) . . ?
C9 C8 C13 120.35(17) . . ?
C8 C9 H9 119.6 . . ?
C10 C9 C8 120.73(18) . . ?
C10 C9 H9 119.6 . . ?
C9 C10 H10 120.2 . . ?
C11 C10 C9 119.66(18) . . ?
C11 C10 H10 120.2 . . ?
C10 C11 H11 119.4 . . ?
C10 C11 C12 121.20(17) . . ?
C12 C11 H11 119.4 . . ?
C7 C12 C14 120.39(17) . . ?
C11 C12 C7 119.02(17) . . ?
C11 C12 C14 120.57(17) . . ?
C8 C13 H13A 109.5 . . ?
C8 C13 H13B 109.5 . . ?
C8 C13 H13C 109.5 . . ?
H13A C13 H13B 109.5 . . ?
H13A C13 H13C 109.5 . . ?
H13B C13 H13C 109.5 . . ?
C12 C14 H14A 109.5 . . ?
C12 C14 H14B 109.5 . . ?
C12 C14 H14C 109.5 . . ?
H14A C14 H14B 109.5 . . ?
H14A C14 H14C 109.5 . . ?
H14B C14 H14C 109.5 . . ?
C6 C15 Li2 80.73(13) . . ?
C16 C15 C6 120.14(16) . . ?
C16 C15 Li2 96.58(13) . . ?
C20 C15 C6 119.84(16) . . ?
C20 C15 C16 119.98(17) . . ?
C20 C15 Li2 90.84(14) . . ?
C15 C16 C21 121.04(17) . . ?
C17 C16 C15 118.99(17) . . ?
C17 C16 C21 119.94(16) . . ?
C16 C17 H17 119.4 . . ?
C18 C17 C16 121.20(17) . . ?
C18 C17 H17 119.4 . . ?
C17 C18 H18 120.3 . . ?
C17 C18 C19 119.47(18) . . ?
C19 C18 H18 120.3 . . ?
C18 C19 H19 119.4 . . ?
C18 C19 C20 121.23(18) . . ?
C20 C19 H19 119.4 . . ?
C15 C20 C22 121.38(17) . . ?
C19 C20 C15 119.09(17) . . ?
C19 C20 C22 119.53(17) . . ?
C16 C21 H21A 109.5 . . ?
C16 C21 H21B 109.5 . . ?
C16 C21 H21C 109.5 . . ?
H21A C21 H21B 109.5 . . ?
H21A C21 H21C 109.5 . . ?
H21B C21 H21C 109.5 . . ?
C20 C22 H22A 109.5 . . ?
C20 C22 H22B 109.5 . . ?
C20 C22 H22C 109.5 . . ?
H22A C22 H22B 109.5 . . ?
H22A C22 H22C 109.5 . . ?
H22B C22 H22C 109.5 . . ?
C24 C23 Li1 99.05(14) . . ?
C24 C23 Li2 146.16(16) . . ?
C28 C23 C24 114.05(15) . . ?
C28 C23 Li1 143.93(16) . . ?
C28 C23 Li2 92.45(14) . . ?
Li1 C23 Li2 64.08(13) . . ?
C23 C24 C29 118.76(15) . . ?
C23 C24 Li1 50.82(11) . . ?
C25 C24 C23 123.12(16) . . ?
C25 C24 C29 118.11(15) . . ?
C25 C24 Li1 166.96(15) . . ?
C29 C24 Li1 69.05(11) . . ?
C24 C25 H25 119.2 . . ?
C26 C25 C24 121.57(16) . . ?
C26 C25 H25 119.2 . . ?
C25 C26 Si2 120.32(13) . . ?
C25 C26 C27 116.62(16) . . ?
C27 C26 Si2 123.00(14) . . ?
C26 C27 H27 119.2 . . ?
C26 C27 C28 121.57(16) . . ?
C28 C27 H27 119.2 . . ?
C23 C28 C37 118.26(15) . . ?
C23 C28 Li2 55.38(11) . . ?
C27 C28 C23 123.06(16) . . ?
C27 C28 C37 118.68(16) . . ?
C27 C28 Li2 161.12(15) . . ?
C37 C28 Li2 66.25(11) . . ?
C24 C29 Li1 79.01(12) . . ?
C30 C29 C24 119.60(16) . . ?
C30 C29 C34 119.94(17) . . ?
C30 C29 Li1 81.16(12) . . ?
C34 C29 C24 120.45(16) . . ?
C34 C29 Li1 110.83(14) . . ?
C29 C30 C35 120.18(17) . . ?
C31 C30 C29 119.14(18) . . ?
C31 C30 C35 120.65(18) . . ?
C30 C31 H31 119.5 . . ?
C32 C31 C30 120.96(19) . . ?
C32 C31 H31 119.5 . . ?
C31 C32 H32 120.1 . . ?
C33 C32 C31 119.76(18) . . ?
C33 C32 H32 120.1 . . ?
C32 C33 H33 119.5 . . ?
C32 C33 C34 121.02(19) . . ?
C34 C33 H33 119.5 . . ?
C29 C34 C36 119.99(17) . . ?
C33 C34 C29 119.14(18) . . ?
C33 C34 C36 120.86(18) . . ?
C30 C35 H35A 109.5 . . ?
C30 C35 H35B 109.5 . . ?
C30 C35 H35C 109.5 . . ?
H35A C35 H35B 109.5 . . ?
H35A C35 H35C 109.5 . . ?
H35B C35 H35C 109.5 . . ?
C34 C36 H36A 109.5 . . ?
C34 C36 H36B 109.5 . . ?
C34 C36 H36C 109.5 . . ?
H36A C36 H36B 109.5 . . ?
H36A C36 H36C 109.5 . . ?
H36B C36 H36C 109.5 . . ?
C28 C37 Li2 79.83(12) . . ?
C38 C37 C28 120.91(17) . . ?
C38 C37 C42 119.84(17) . . ?
C38 C37 Li2 96.12(14) . . ?
C42 C37 C28 119.25(16) . . ?
C42 C37 Li2 93.37(14) . . ?
C37 C38 C43 121.30(17) . . ?
C39 C38 C37 119.25(19) . . ?
C39 C38 C43 119.44(19) . . ?
C38 C39 H39 119.5 . . ?
C40 C39 C38 121.1(2) . . ?
C40 C39 H39 119.5 . . ?
C39 C40 H40 120.0 . . ?
C41 C40 C39 119.92(18) . . ?
C41 C40 H40 120.0 . . ?
C40 C41 H41 119.5 . . ?
C40 C41 C42 121.0(2) . . ?
C42 C41 H41 119.5 . . ?
C37 C42 C44 121.08(16) . . ?
C41 C42 C37 118.86(19) . . ?
C41 C42 C44 120.02(18) . . ?
C38 C43 H43A 109.5 . . ?
C38 C43 H43B 109.5 . . ?
C38 C43 H43C 109.5 . . ?
H43A C43 H43B 109.5 . . ?
H43A C43 H43C 109.5 . . ?
H43B C43 H43C 109.5 . . ?
C42 C44 H44A 109.5 . . ?
C42 C44 H44B 109.5 . . ?
C42 C44 H44C 109.5 . . ?
H44A C44 H44B 109.5 . . ?
H44A C44 H44C 109.5 . . ?
H44B C44 H44C 109.5 . . ?
Si1 C45 H45A 109.5 . . ?
Si1 C45 H45B 109.5 . . ?
Si1 C45 H45C 109.5 . . ?
H45A C45 H45B 109.5 . . ?
H45A C45 H45C 109.5 . . ?
H45B C45 H45C 109.5 . . ?
Si1 C46 H46A 109.5 . . ?
Si1 C46 H46B 109.5 . . ?
Si1 C46 H46C 109.5 . . ?
H46A C46 H46B 109.5 . . ?
H46A C46 H46C 109.5 . . ?
H46B C46 H46C 109.5 . . ?
Si1 C47 H47A 109.5 . . ?
Si1 C47 H47B 109.5 . . ?
Si1 C47 H47C 109.5 . . ?
H47A C47 H47B 109.5 . . ?
H47A C47 H47C 109.5 . . ?
H47B C47 H47C 109.5 . . ?
Si2 C48 H48A 109.5 . . ?
Si2 C48 H48B 109.5 . . ?
Si2 C48 H48C 109.5 . . ?
H48A C48 H48B 109.5 . . ?
H48A C48 H48C 109.5 . . ?
H48B C48 H48C 109.5 . . ?
Si2 C49 H49A 109.5 . . ?
Si2 C49 H49B 109.5 . . ?
Si2 C49 H49C 109.5 . . ?
H49A C49 H49B 109.5 . . ?
H49A C49 H49C 109.5 . . ?
H49B C49 H49C 109.5 . . ?
Si2 C50 H50A 109.5 . . ?
Si2 C50 H50B 109.5 . . ?
Si2 C50 H50C 109.5 . . ?
H50A C50 H50B 109.5 . . ?
H50A C50 H50C 109.5 . . ?
H50B C50 H50C 109.5 . . ?
C1 Li1 C7 60.11(10) . . ?
C1 Li1 C23 116.30(16) . . ?
C1 Li1 C24 140.42(16) . . ?
C1 Li1 C29 146.32(18) . . ?
C1 Li1 Li2 58.33(12) . . ?
C7 Li1 C24 154.66(15) . . ?
C23 Li1 C7 141.73(17) . . ?
C23 Li1 C24 30.14(7) . . ?
C23 Li1 C29 61.67(10) . . ?
C23 Li1 Li2 57.97(12) . . ?
C29 Li1 C7 144.29(14) . . ?
C29 Li1 C24 31.94(6) . . ?
Li2 Li1 C7 106.10(15) . . ?
Li2 Li1 C24 84.63(14) . . ?
Li2 Li1 C29 109.48(16) . . ?
C1 Li2 C6 32.20(7) . . ?
C1 Li2 C15 64.98(11) . . ?
C1 Li2 C28 141.70(16) . . ?
C1 Li2 C37 142.42(18) . . ?
C1 Li2 Li1 57.51(12) . . ?
C6 Li2 C28 172.81(15) . . ?
C15 Li2 C6 34.08(7) . . ?
C15 Li2 C28 149.37(16) . . ?
C15 Li2 C37 141.00(15) . . ?
C23 Li2 C1 115.46(16) . . ?
C23 Li2 C6 140.85(16) . . ?
C23 Li2 C15 140.16(17) . . ?
C23 Li2 C28 32.17(7) . . ?
C23 Li2 C37 64.82(10) . . ?
C23 Li2 Li1 57.95(12) . . ?
C37 Li2 C6 151.59(15) . . ?
C37 Li2 C28 33.92(7) . . ?
Li1 Li2 C6 85.91(14) . . ?
Li1 Li2 C15 108.48(16) . . ?
Li1 Li2 C28 86.98(13) . . ?
Li1 Li2 C37 110.47(16) . . ?

loop_
_geom_bond_atom_site_label_1
_geom_bond_atom_site_label_2
_geom_bond_distance
_geom_bond_site_symmetry_2
_geom_bond_publ_flag
Si1 C4 1.8752(18) . ?
Si1 C45 1.863(3) . ?
Si1 C46 1.867(3) . ?
Si1 C47 1.866(2) . ?
Si2 C26 1.8743(18) . ?
Si2 C48 1.867(2) . ?
Si2 C49 1.864(2) . ?
Si2 C50 1.871(2) . ?
C1 C2 1.417(2) . ?
C1 C6 1.413(2) . ?
C1 Li1 2.173(4) . ?
C1 Li2 2.193(4) . ?
C2 C3 1.393(2) . ?
C2 C7 1.498(2) . ?
C3 H3 0.9500 . ?
C3 C4 1.397(3) . ?
C4 C5 1.395(3) . ?
C5 H5 0.9500 . ?
C5 C6 1.400(2) . ?
C6 C15 1.504(2) . ?
C6 Li2 2.650(4) . ?
C7 C8 1.406(3) . ?
C7 C12 1.407(3) . ?
C7 Li1 2.729(4) . ?
C8 C9 1.394(3) . ?
C8 C13 1.506(3) . ?
C9 H9 0.9500 . ?
C9 C10 1.390(3) . ?
C10 H10 0.9500 . ?
C10 C11 1.385(3) . ?
C11 H11 0.9500 . ?
C11 C12 1.391(3) . ?
C12 C14 1.514(3) . ?
C13 H13A 0.9800 . ?
C13 H13B 0.9800 . ?
C13 H13C 0.9800 . ?
C14 H14A 0.9800 . ?
C14 H14B 0.9800 . ?
C14 H14C 0.9800 . ?
C15 C16 1.411(2) . ?
C15 C20 1.403(3) . ?
C15 Li2 2.437(4) . ?
C16 C17 1.397(3) . ?
C16 C21 1.503(3) . ?
C17 H17 0.9500 . ?
C17 C18 1.382(3) . ?
C18 H18 0.9500 . ?
C18 C19 1.385(3) . ?
C19 H19 0.9500 . ?
C19 C20 1.396(3) . ?
C20 C22 1.513(3) . ?
C21 H21A 0.9800 . ?
C21 H21B 0.9800 . ?
C21 H21C 0.9800 . ?
C22 H22A 0.9800 . ?
C22 H22B 0.9800 . ?
C22 H22C 0.9800 . ?
C23 C24 1.415(2) . ?
C23 C28 1.414(2) . ?
C23 Li1 2.185(4) . ?
C23 Li2 2.186(3) . ?
C24 C25 1.398(2) . ?
C24 C29 1.500(2) . ?
C24 Li1 2.784(4) . ?
C25 H25 0.9500 . ?
C25 C26 1.398(3) . ?
C26 C27 1.398(3) . ?
C27 H27 0.9500 . ?
C27 C28 1.400(2) . ?
C28 C37 1.505(2) . ?
C28 Li2 2.654(4) . ?
C29 C30 1.406(3) . ?
C29 C34 1.407(3) . ?
C29 Li1 2.649(4) . ?
C30 C31 1.395(3) . ?
C30 C35 1.509(3) . ?
C31 H31 0.9500 . ?
C31 C32 1.383(3) . ?
C32 H32 0.9500 . ?
C32 C33 1.383(3) . ?
C33 H33 0.9500 . ?
C33 C34 1.393(3) . ?
C34 C36 1.510(3) . ?
C35 H35A 0.9800 . ?
C35 H35B 0.9800 . ?
C35 H35C 0.9800 . ?
C36 H36A 0.9800 . ?
C36 H36B 0.9800 . ?
C36 H36C 0.9800 . ?
C37 C38 1.404(3) . ?
C37 C42 1.413(3) . ?
C37 Li2 2.468(4) . ?
C38 C39 1.393(3) . ?
C38 C43 1.507(3) . ?
C39 H39 0.9500 . ?
C39 C40 1.381(3) . ?
C40 H40 0.9500 . ?
C40 C41 1.377(3) . ?
C41 H41 0.9500 . ?
C41 C42 1.400(3) . ?
C42 C44 1.502(3) . ?
C43 H43A 0.9800 . ?
C43 H43B 0.9800 . ?
C43 H43C 0.9800 . ?
C44 H44A 0.9800 . ?
C44 H44B 0.9800 . ?
C44 H44C 0.9800 . ?
C45 H45A 0.9800 . ?
C45 H45B 0.9800 . ?
C45 H45C 0.9800 . ?
C46 H46A 0.9800 . ?
C46 H46B 0.9800 . ?
C46 H46C 0.9800 . ?
C47 H47A 0.9800 . ?
C47 H47B 0.9800 . ?
C47 H47C 0.9800 . ?
C48 H48A 0.9800 . ?
C48 H48B 0.9800 . ?
C48 H48C 0.9800 . ?
C49 H49A 0.9800 . ?
C49 H49B 0.9800 . ?
C49 H49C 0.9800 . ?
C50 H50A 0.9800 . ?
C50 H50B 0.9800 . ?
C50 H50C 0.9800 . ?
Li1 Li2 2.319(5) . ?

loop_
_geom_torsion_atom_site_label_1
_geom_torsion_atom_site_label_2
_geom_torsion_atom_site_label_3
_geom_torsion_atom_site_label_4
_geom_torsion
_geom_torsion_site_symmetry_1
_geom_torsion_site_symmetry_2
_geom_torsion_site_symmetry_3
_geom_torsion_site_symmetry_4
_geom_torsion_publ_flag
Si1 C4 C5 C6 172.70(14) . . . . ?
Si2 C26 C27 C28 177.29(14) . . . . ?
C1 C2 C3 C4 -0.3(3) . . . . ?
C1 C2 C7 C8 97.1(2) . . . . ?
C1 C2 C7 C12 -82.6(2) . . . . ?
C1 C2 C7 Li1 -12.10(16) . . . . ?
C1 C6 C15 C16 72.3(2) . . . . ?
C1 C6 C15 C20 -105.59(19) . . . . ?
C1 C6 C15 Li2 -19.98(16) . . . . ?
C2 C1 C6 C5 1.1(2) . . . . ?
C2 C1 C6 C15 176.99(15) . . . . ?
C2 C1 C6 Li2 154.97(19) . . . . ?
C2 C3 C4 Si1 -172.47(14) . . . . ?
C2 C3 C4 C5 0.9(3) . . . . ?
C2 C7 C8 C9 -178.15(16) . . . . ?
C2 C7 C8 C13 2.7(3) . . . . ?
C2 C7 C12 C11 179.20(16) . . . . ?
C2 C7 C12 C14 -2.5(3) . . . . ?
C3 C2 C7 C8 -82.1(2) . . . . ?
C3 C2 C7 C12 98.3(2) . . . . ?
C3 C2 C7 Li1 168.79(17) . . . . ?
C3 C4 C5 C6 -0.5(3) . . . . ?
C4 C5 C6 C1 -0.5(3) . . . . ?
C4 C5 C6 C15 -176.35(16) . . . . ?
C4 C5 C6 Li2 -80.3(4) . . . . ?
C5 C6 C15 C16 -111.63(19) . . . . ?
C5 C6 C15 C20 70.5(2) . . . . ?
C5 C6 C15 Li2 156.11(17) . . . . ?
C6 C1 C2 C3 -0.7(2) . . . . ?
C6 C1 C2 C7 -179.75(15) . . . . ?
C6 C15 C16 C17 -175.79(16) . . . . ?
C6 C15 C16 C21 6.2(3) . . . . ?
C6 C15 C20 C19 175.48(17) . . . . ?
C6 C15 C20 C22 -5.2(3) . . . . ?
C7 C2 C3 C4 178.76(16) . . . . ?
C7 C8 C9 C10 -1.6(3) . . . . ?
C8 C7 C12 C11 -0.4(3) . . . . ?
C8 C7 C12 C14 177.92(16) . . . . ?
C8 C9 C10 C11 0.7(3) . . . . ?
C9 C10 C11 C12 0.3(3) . . . . ?
C10 C11 C12 C7 -0.5(3) . . . . ?
C10 C11 C12 C14 -178.82(18) . . . . ?
C12 C7 C8 C9 1.5(3) . . . . ?
C12 C7 C8 C13 -177.70(17) . . . . ?
C13 C8 C9 C10 177.53(18) . . . . ?
C15 C16 C17 C18 -0.4(3) . . . . ?
C16 C15 C20 C19 -2.4(3) . . . . ?
C16 C15 C20 C22 176.91(17) . . . . ?
C16 C17 C18 C19 -0.9(3) . . . . ?
C17 C18 C19 C20 0.6(3) . . . . ?
C18 C19 C20 C15 1.1(3) . . . . ?
C18 C19 C20 C22 -178.26(19) . . . . ?
C20 C15 C16 C17 2.1(3) . . . . ?
C20 C15 C16 C21 -175.93(17) . . . . ?
C21 C16 C17 C18 177.61(18) . . . . ?
C23 C24 C25 C26 -0.5(3) . . . . ?
C23 C24 C29 C30 -84.1(2) . . . . ?
C23 C24 C29 C34 96.9(2) . . . . ?
C23 C24 C29 Li1 -10.96(17) . . . . ?
C23 C28 C37 C38 -110.8(2) . . . . ?
C23 C28 C37 C42 68.4(2) . . . . ?
C23 C28 C37 Li2 -19.73(17) . . . . ?
C24 C23 C28 C27 1.1(3) . . . . ?
C24 C23 C28 C37 -179.58(16) . . . . ?
C24 C23 C28 Li2 158.4(2) . . . . ?
C24 C25 C26 Si2 -176.67(14) . . . . ?
C24 C25 C26 C27 0.7(3) . . . . ?
C24 C29 C30 C31 -179.70(16) . . . . ?
C24 C29 C30 C35 -1.3(2) . . . . ?
C24 C29 C34 C33 -178.85(16) . . . . ?
C24 C29 C34 C36 2.4(3) . . . . ?
C25 C24 C29 C30 94.9(2) . . . . ?
C25 C24 C29 C34 -84.2(2) . . . . ?
C25 C24 C29 Li1 168.00(17) . . . . ?
C25 C26 C27 C28 0.0(3) . . . . ?
C26 C27 C28 C23 -0.9(3) . . . . ?
C26 C27 C28 C37 179.72(16) . . . . ?
C26 C27 C28 Li2 -79.9(5) . . . . ?
C27 C28 C37 C38 68.6(2) . . . . ?
C27 C28 C37 C42 -112.2(2) . . . . ?
C27 C28 C37 Li2 159.65(17) . . . . ?
C28 C23 C24 C25 -0.4(3) . . . . ?
C28 C23 C24 C29 178.55(15) . . . . ?
C28 C23 C24 Li1 165.3(2) . . . . ?
C28 C37 C38 C39 177.77(17) . . . . ?
C28 C37 C38 C43 -3.7(3) . . . . ?
C28 C37 C42 C41 -177.70(17) . . . . ?
C28 C37 C42 C44 4.8(3) . . . . ?
C29 C24 C25 C26 -179.43(16) . . . . ?
C29 C30 C31 C32 -0.7(3) . . . . ?
C30 C29 C34 C33 2.1(3) . . . . ?
C30 C29 C34 C36 -176.64(17) . . . . ?
C30 C31 C32 C33 0.6(3) . . . . ?
C31 C32 C33 C34 0.9(3) . . . . ?
C32 C33 C34 C29 -2.2(3) . . . . ?
C32 C33 C34 C36 176.47(19) . . . . ?
C34 C29 C30 C31 -0.6(3) . . . . ?
C34 C29 C30 C35 177.79(16) . . . . ?
C35 C30 C31 C32 -179.14(18) . . . . ?
C37 C38 C39 C40 0.3(3) . . . . ?
C38 C37 C42 C41 1.6(3) . . . . ?
C38 C37 C42 C44 -175.96(17) . . . . ?
C38 C39 C40 C41 0.9(3) . . . . ?
C39 C40 C41 C42 -0.8(3) . . . . ?
C40 C41 C42 C37 -0.4(3) . . . . ?
C40 C41 C42 C44 177.12(19) . . . . ?
C42 C37 C38 C39 -1.5(3) . . . . ?
C42 C37 C38 C43 177.06(18) . . . . ?
C43 C38 C39 C40 -178.3(2) . . . . ?
C45 Si1 C4 C3 -58.29(19) . . . . ?
C45 Si1 C4 C5 128.72(18) . . . . ?
C46 Si1 C4 C3 178.87(17) . . . . ?
C46 Si1 C4 C5 5.9(2) . . . . ?
C47 Si1 C4 C3 59.77(18) . . . . ?
C47 Si1 C4 C5 -113.22(17) . . . . ?
C48 Si2 C26 C25 -61.02(17) . . . . ?
C48 Si2 C26 C27 121.79(16) . . . . ?
C49 Si2 C26 C25 176.94(15) . . . . ?
C49 Si2 C26 C27 -0.25(19) . . . . ?
C50 Si2 C26 C25 57.03(18) . . . . ?
C50 Si2 C26 C27 -120.16(17) . . . . ?
Li1 C1 C2 C3 -165.69(18) . . . . ?
Li1 C1 C2 C7 15.3(2) . . . . ?
Li1 C1 C6 C5 157.1(2) . . . . ?
Li1 C1 C6 C15 -27.0(3) . . . . ?
Li1 C1 C6 Li2 -49.0(2) . . . . ?
Li1 C7 C8 C9 -89.16(19) . . . . ?
Li1 C7 C8 C13 91.68(19) . . . . ?
Li1 C7 C12 C11 109.54(18) . . . . ?
Li1 C7 C12 C14 -72.12(18) . . . . ?
Li1 C23 C24 C25 -165.67(18) . . . . ?
Li1 C23 C24 C29 13.2(2) . . . . ?
Li1 C23 C28 C27 155.9(2) . . . . ?
Li1 C23 C28 C37 -24.8(3) . . . . ?
Li1 C23 C28 Li2 -46.8(2) . . . . ?
Li1 C24 C25 C26 -58.8(7) . . . . ?
Li1 C24 C29 C30 -73.12(16) . . . . ?
Li1 C24 C29 C34 107.82(17) . . . . ?
Li1 C29 C30 C31 108.37(18) . . . . ?
Li1 C29 C30 C35 -73.20(17) . . . . ?
Li1 C29 C34 C33 -89.59(19) . . . . ?
Li1 C29 C34 C36 91.7(2) . . . . ?
Li2 C1 C2 C3 132.6(2) . . . . ?
Li2 C1 C2 C7 -46.5(3) . . . . ?
Li2 C1 C6 C5 -153.89(18) . . . . ?
Li2 C1 C6 C15 22.03(18) . . . . ?
Li2 C6 C15 C16 92.26(17) . . . . ?
Li2 C6 C15 C20 -85.62(17) . . . . ?
Li2 C15 C16 C17 -92.71(18) . . . . ?
Li2 C15 C16 C21 89.28(19) . . . . ?
Li2 C15 C20 C19 95.69(19) . . . . ?
Li2 C15 C20 C22 -85.00(19) . . . . ?
Li2 C23 C24 C25 138.2(3) . . . . ?
Li2 C23 C24 C29 -42.9(3) . . . . ?
Li2 C23 C24 Li1 -56.1(3) . . . . ?
Li2 C23 C28 C27 -157.29(18) . . . . ?
Li2 C23 C28 C37 22.06(19) . . . . ?
Li2 C28 C37 C38 -91.08(18) . . . . ?
Li2 C28 C37 C42 88.17(17) . . . . ?
Li2 C37 C38 C39 95.98(19) . . . . ?
Li2 C37 C38 C43 -85.5(2) . . . . ?
Li2 C37 C42 C41 -97.46(18) . . . . ?
Li2 C37 C42 C44 85.01(19) . . . . ?

loop_
_exptl_oxdiff_crystal_face_indexfrac_h
_exptl_oxdiff_crystal_face_indexfrac_k
_exptl_oxdiff_crystal_face_indexfrac_l
_exptl_oxdiff_crystal_face_x
_exptl_oxdiff_crystal_face_y
_exptl_oxdiff_crystal_face_z
-5.0015 -2.0053 -7.9976 0.0513 0.4913 0.8885
5.0015 2.0053 7.9976 -0.0513 -0.4913 -0.8885
-1.9948 0.0128 9.9994 -0.1375 -1.0168 -0.0932
5.9943 1.9877 -6.0020 0.1941 0.8492 -0.5162
1.0090 -6.9892 -1.9886 -0.8738 0.1691 -0.3156
-1.0095 6.9880 0.9886 0.8935 -0.0767 0.3518
-2.0011 4.0038 8.9930 0.3871 -0.8890 0.0879
-6.9964 -1.9925 2.0018 -0.0862 -0.5255 0.7953
-5.9912 -5.9862 1.0085 -0.6009 -0.4223 0.5522
-1.0111 6.9842 -2.0114 0.9523 0.2007 0.4603
2.0092 -5.9876 1.0100 -0.8358 -0.0533 -0.5222
0.9948 -0.0126 -9.9996 0.1669 0.9707 0.2275
